data_1554671
loop_
_publ_author_name
'Wang, Yongtao'
'Liu, Wenjing'
'Ren, Litong'
'Ge, Guixian'

_publ_section_title
;
 Deep insights into polymorphism initiated by exploring multicolor
 conversion materials
;
_journal_issue 8
_journal_name_full 'Materials Chemistry Frontiers'
_journal_page_first 1661
_journal_paper_doi 10.1039/C9QM00293F
_journal_volume 3
_journal_year 2019
_chemical_formula_moiety 'C33 H23 B F2 O3'
_chemical_formula_sum 'C33 H23 B F2 O3'
_chemical_formula_weight 516.32
_space_group_crystal_system triclinic
_space_group_IT_number 2
_space_group_name_Hall '-P 1'
_space_group_name_H-M_alt 'P -1'
_atom_sites_solution_hydrogens geom
_atom_sites_solution_primary dual
_audit_creation_date 2018-03-12
_audit_creation_method
;
Olex2 1.2-alpha
(compiled 2018.02.02 svn.r3481 for OlexSys, GUI svn.r5470)
;
_audit_update_record
;
2019-04-26 deposited with the CCDC.	2019-06-12 downloaded from the CCDC.
;
_cell_angle_alpha 70.818(10)
_cell_angle_beta 88.670(10)
_cell_angle_gamma 79.808(10)
_cell_formula_units_Z 2
_cell_length_a 8.788(4)
_cell_length_b 10.446(4)
_cell_length_c 15.407(6)
_cell_measurement_reflns_used 1255
_cell_measurement_temperature 173
_cell_measurement_theta_max 19.29
_cell_measurement_theta_min 2.36
_cell_volume 1313.8(9)
_computing_molecular_graphics 'Olex2 (Dolomanov et al., 2009)'
_computing_publication_material 'Olex2 (Dolomanov et al., 2009)'
_computing_structure_refinement 'ShelXL (Sheldrick, 2015)'
_computing_structure_solution 'ShelXT (Sheldrick, 2015)'
_diffrn_ambient_temperature 173
_diffrn_measured_fraction_theta_full 0.998
_diffrn_measured_fraction_theta_max 0.998
_diffrn_measurement_device_type 'Bruker APEX-II CCD'
_diffrn_measurement_method '\f and \w scans'
_diffrn_radiation_type MoK\a
_diffrn_radiation_wavelength 0.71073
_diffrn_reflns_av_R_equivalents 0
_diffrn_reflns_av_unetI/netI 0.1752
_diffrn_reflns_Laue_measured_fraction_full 0.998
_diffrn_reflns_Laue_measured_fraction_max 0.998
_diffrn_reflns_number 4886
_diffrn_reflns_point_group_measured_fraction_full 0.998
_diffrn_reflns_point_group_measured_fraction_max 0.998
_diffrn_reflns_theta_full 25.242
_diffrn_reflns_theta_max 25.497
_diffrn_reflns_theta_min 1.400
_diffrn_standards_number 0
_exptl_absorpt_coefficient_mu 0.091
_exptl_absorpt_correction_T_max 0.745373
_exptl_absorpt_correction_T_min 0.614942
_exptl_absorpt_correction_type multi-scan
_exptl_absorpt_process_details
;
 TWINABS-2012/1 (Bruker,2012) was used for absorption correction.
Final HKLF 4 output contains 17944 reflections, Rint = 0.1004
 (3872 with I > 3sig(I), Rint = 0.0500)
;
_exptl_crystal_colour orange
_exptl_crystal_colour_primary orange
_exptl_crystal_density_diffrn 1.305
_exptl_crystal_description block
_exptl_crystal_F_000 536
_exptl_crystal_size_max 0.18
_exptl_crystal_size_mid 0.08
_exptl_crystal_size_min 0.07
_refine_diff_density_max 0.351
_refine_diff_density_min -0.370
_refine_diff_density_rms 0.081
_refine_ls_extinction_method none
_refine_ls_goodness_of_fit_ref 1.107
_refine_ls_hydrogen_treatment constr
_refine_ls_matrix_type full
_refine_ls_number_parameters 352
_refine_ls_number_reflns 4886
_refine_ls_number_restraints 25
_refine_ls_restrained_S_all 1.125
_refine_ls_R_factor_all 0.1887
_refine_ls_R_factor_gt 0.0794
_refine_ls_shift/su_max 0.000
_refine_ls_shift/su_mean 0.000
_refine_ls_structure_factor_coef Fsqd
_refine_ls_weighting_details 'w=1/[\s^2^(Fo^2^)+(0.1000P)^2^] where P=(Fo^2^+2Fc^2^)/3'
_refine_ls_weighting_scheme calc
_refine_ls_wR_factor_gt 0.2090
_refine_ls_wR_factor_ref 0.2424
_reflns_Friedel_coverage 0.000
_reflns_number_gt 2095
_reflns_number_total 4886
_reflns_threshold_expression 'I > 2\s(I)'
_cod_data_source_file c9qm00293f2.cif
_cod_data_source_block twin4
_cod_original_cell_volume 1313.8(10)
_cod_database_code 1554671
_shelx_shelxl_version_number 2014/7
_shelx_space_group_comment
;
The symmetry employed for this shelxl refinement is uniquely defined
by the following loop, which should always be used as a source of
symmetry information in preference to the above space-group names.
They are only intended as comments.
;
_olex2_refinement_description
;
1. Fixed Uiso
 At 1.2 times of:
  All C(H) groups
2. Rigid bond restraints
 C4, C3
 with sigma for 1-2 distances of 0.01 and sigma for 1-3 distances of 0.01
3. Uiso/Uaniso restraints and constraints
C3 \\sim C4: within 2A with sigma of 0.04 and sigma for terminal atoms of 0.08
Uanis(C5) \\sim Ueq, Uanis(C4) \\sim Ueq, Uanis(C6) \\sim Ueq: with sigma of
0.005 and sigma for terminal atoms of 0.01
4.a Aromatic/amide H refined with riding coordinates:
 C25(H25), C22(H22), C16(H16), C28(H28), C26(H26), C20(H20), C23(H23), C3(H3),
 C13(H13), C9(H9), C17(H17), C7(H7), C18(H18), C10(H10), C11(H11), C31(H31),
 C19(H19), C12(H12), C33(H33), C4(H4), C32(H32), C6(H6), C5(H5)
;
_olex2_submission_special_instructions 'No special instructions were received'

loop_
_space_group_symop_operation_xyz
'x, y, z'
'-x, -y, -z'

loop_
_atom_site_label
_atom_site_type_symbol
_atom_site_fract_x
_atom_site_fract_y
_atom_site_fract_z
_atom_site_U_iso_or_equiv
_atom_site_adp_type
_atom_site_occupancy
_atom_site_site_symmetry_order
_atom_site_calc_flag
_atom_site_refinement_flags_posn
_atom_site_refinement_flags_adp
F2 F 0.8095(3) 0.7410(3) 0.36655(17) 0.0583(8) Uani 1 1 d . .
F1 F 0.6686(3) 0.8641(3) 0.4453(2) 0.0705(9) Uani 1 1 d . .
O3 O 0.7356(4) 0.6292(4) 0.5134(2) 0.0513(9) Uani 1 1 d . .
O2 O 0.9275(4) 0.7774(4) 0.4868(2) 0.0577(10) Uani 1 1 d . .
O1 O 1.2374(4) 0.6348(4) 0.6522(2) 0.0618(10) Uani 1 1 d . .
C24 C 0.7523(5) 0.4208(5) 0.6324(3) 0.0333(11) Uani 1 1 d . .
C21 C 0.6081(5) 0.2046(5) 0.7380(3) 0.0326(11) Uani 1 1 d . .
C8 C 0.2982(5) 0.0041(5) 0.8694(3) 0.0362(11) Uani 1 1 d . .
C15 C 0.5994(5) -0.0480(5) 0.7843(3) 0.0343(11) Uani 1 1 d . .
C1 C 0.4005(5) 0.1073(5) 0.8384(3) 0.0373(12) Uani 1 1 d . .
C14 C 0.5309(5) 0.0882(5) 0.7914(3) 0.0352(11) Uani 1 1 d . .
C25 C 0.8394(5) 0.3025(5) 0.6945(3) 0.0408(12) Uani 1 1 d . .
H25 H 0.9455 0.2957 0.7020 0.049 Uiso 1 1 calc R .
C22 C 0.5223(5) 0.3222(5) 0.6756(3) 0.0386(12) Uani 1 1 d . .
H22 H 0.4157 0.3305 0.6694 0.046 Uiso 1 1 calc R .
C16 C 0.6265(5) -0.1654(5) 0.8595(3) 0.0434(12) Uani 1 1 d . .
H16 H 0.5956 -0.1607 0.9167 0.052 Uiso 1 1 calc R .
C28 C 0.9663(5) 0.5603(5) 0.6004(3) 0.0410(12) Uani 1 1 d . .
H28 H 1.0318 0.4917 0.6449 0.049 Uiso 1 1 calc R .
C26 C 0.7663(5) 0.1946(5) 0.7453(3) 0.0423(12) Uani 1 1 d . .
H26 H 0.8253 0.1145 0.7847 0.051 Uiso 1 1 calc R .
C27 C 0.8216(5) 0.5389(5) 0.5803(3) 0.0379(12) Uani 1 1 d . .
C2 C 0.3455(6) 0.2399(5) 0.8580(3) 0.0430(12) Uani 1 1 d . .
C30 C 1.1499(6) 0.7218(5) 0.5782(3) 0.0451(13) Uani 1 1 d . .
C29 C 1.0125(6) 0.6833(5) 0.5542(3) 0.0440(13) Uani 1 1 d . .
C20 C 0.6489(5) -0.0575(6) 0.6991(3) 0.0495(13) Uani 1 1 d . .
H20 H 0.6352 0.0213 0.6474 0.059 Uiso 1 1 calc R .
C23 C 0.5954(5) 0.4267(5) 0.6230(3) 0.0402(12) Uani 1 1 d . .
H23 H 0.5371 0.5034 0.5800 0.048 Uiso 1 1 calc R .
C3 C 0.4487(7) 0.3081(5) 0.8839(3) 0.0529(14) Uani 1 1 d . U
H3 H 0.5540 0.2716 0.8898 0.063 Uiso 1 1 calc R .
C13 C 0.2333(6) -0.0424(5) 0.8071(3) 0.0479(13) Uani 1 1 d . .
H13 H 0.2625 -0.0152 0.7462 0.057 Uiso 1 1 calc R .
C9 C 0.2507(5) -0.0390(5) 0.9612(3) 0.0487(13) Uani 1 1 d . .
H9 H 0.2898 -0.0074 1.0044 0.058 Uiso 1 1 calc R .
C17 C 0.6981(6) -0.2902(5) 0.8528(4) 0.0549(14) Uani 1 1 d . .
H17 H 0.7158 -0.3682 0.9050 0.066 Uiso 1 1 calc R .
C7 C 0.1897(6) 0.2912(6) 0.8547(3) 0.0549(14) Uani 1 1 d . .
H7 H 0.1195 0.2423 0.8419 0.066 Uiso 1 1 calc R .
C18 C 0.7436(6) -0.2984(6) 0.7676(4) 0.0608(15) Uani 1 1 d . .
H18 H 0.7915 -0.3822 0.7623 0.073 Uiso 1 1 calc R .
C10 C 0.1468(6) -0.1277(6) 0.9866(4) 0.0602(15) Uani 1 1 d . .
H10 H 0.1195 -0.1588 1.0477 0.072 Uiso 1 1 calc R .
C11 C 0.0833(6) -0.1706(6) 0.9235(4) 0.0622(16) Uani 1 1 d . .
H11 H 0.0109 -0.2286 0.9413 0.075 Uiso 1 1 calc R .
C31 C 1.2081(6) 0.8367(6) 0.5421(4) 0.0620(16) Uani 1 1 d . .
H31 H 1.1676 0.9130 0.4921 0.074 Uiso 1 1 calc R .
C19 C 0.7174(6) -0.1820(6) 0.6908(4) 0.0579(15) Uani 1 1 d . .
H19 H 0.7460 -0.1874 0.6335 0.069 Uiso 1 1 calc R .
C12 C 0.1263(6) -0.1281(6) 0.8333(4) 0.0608(15) Uani 1 1 d . .
H12 H 0.0830 -0.1574 0.7902 0.073 Uiso 1 1 calc R .
C33 C 1.3566(6) 0.6959(7) 0.6610(4) 0.0656(16) Uani 1 1 d . .
H33 H 1.4358 0.6583 0.7059 0.079 Uiso 1 1 calc R .
B1 B 0.7841(7) 0.7555(7) 0.4522(4) 0.0444(15) Uani 1 1 d . .
C4 C 0.3959(8) 0.4310(6) 0.9011(4) 0.0735(17) Uani 1 1 d . U
H4 H 0.4646 0.4786 0.9171 0.088 Uiso 1 1 calc R .
C32 C 1.3432(7) 0.8191(7) 0.5950(4) 0.0713(18) Uani 1 1 d . .
H32 H 1.4106 0.8812 0.5858 0.086 Uiso 1 1 calc R .
C6 C 0.1352(8) 0.4147(7) 0.8701(4) 0.0765(18) Uani 1 1 d . U
H6 H 0.0301 0.4515 0.8642 0.092 Uiso 1 1 calc R .
C5 C 0.2381(9) 0.4801(7) 0.8938(4) 0.087(2) Uani 1 1 d . U
H5 H 0.2016 0.5616 0.9057 0.104 Uiso 1 1 calc R .

loop_
_atom_site_aniso_label
_atom_site_aniso_U_11
_atom_site_aniso_U_22
_atom_site_aniso_U_33
_atom_site_aniso_U_23
_atom_site_aniso_U_13
_atom_site_aniso_U_12
F2 0.0568(18) 0.072(2) 0.0460(17) -0.0134(16) 0.0115(13) -0.0241(16)
F1 0.059(2) 0.049(2) 0.098(2) -0.0184(18) 0.0209(17) -0.0123(17)
O3 0.047(2) 0.051(2) 0.046(2) 0.0046(18) -0.0034(16) -0.0237(18)
O2 0.063(2) 0.050(2) 0.053(2) 0.0003(19) -0.0024(18) -0.025(2)
O1 0.057(2) 0.055(3) 0.070(3) -0.009(2) -0.0003(19) -0.023(2)
C24 0.034(3) 0.036(3) 0.031(2) -0.007(2) 0.010(2) -0.017(2)
C21 0.029(3) 0.033(3) 0.032(2) -0.003(2) 0.0087(19) -0.015(2)
C8 0.034(3) 0.040(3) 0.040(3) -0.016(2) 0.010(2) -0.016(2)
C15 0.037(3) 0.033(3) 0.033(3) -0.011(2) 0.005(2) -0.005(2)
C1 0.035(3) 0.031(3) 0.045(3) -0.009(2) 0.013(2) -0.015(2)
C14 0.034(3) 0.037(3) 0.033(2) -0.008(2) -0.0029(19) -0.010(2)
C25 0.032(3) 0.040(3) 0.046(3) -0.005(3) 0.008(2) -0.014(2)
C22 0.032(3) 0.040(3) 0.038(3) -0.002(2) 0.001(2) -0.012(2)
C16 0.051(3) 0.040(3) 0.041(3) -0.013(3) 0.009(2) -0.014(3)
C28 0.045(3) 0.034(3) 0.042(3) -0.007(2) 0.003(2) -0.012(2)
C26 0.038(3) 0.034(3) 0.047(3) -0.006(2) -0.003(2) -0.002(2)
C27 0.038(3) 0.041(3) 0.034(3) -0.011(2) 0.007(2) -0.007(3)
C2 0.063(4) 0.030(3) 0.029(2) -0.002(2) 0.010(2) -0.006(3)
C30 0.049(3) 0.048(4) 0.042(3) -0.013(3) 0.007(2) -0.023(3)
C29 0.048(3) 0.043(4) 0.040(3) -0.013(3) 0.013(2) -0.009(3)
C20 0.051(3) 0.051(4) 0.045(3) -0.014(3) 0.007(2) -0.010(3)
C23 0.041(3) 0.038(3) 0.036(3) -0.002(2) 0.003(2) -0.013(2)
C3 0.080(4) 0.039(3) 0.044(3) -0.016(3) 0.013(3) -0.017(3)
C13 0.054(3) 0.042(3) 0.049(3) -0.013(3) 0.011(2) -0.014(3)
C9 0.044(3) 0.050(4) 0.053(3) -0.014(3) 0.016(2) -0.016(3)
C17 0.066(4) 0.033(3) 0.055(3) -0.005(3) -0.003(3) 0.002(3)
C7 0.052(4) 0.048(4) 0.050(3) -0.004(3) 0.009(2) 0.006(3)
C18 0.066(4) 0.051(4) 0.068(4) -0.031(3) 0.005(3) 0.005(3)
C10 0.051(3) 0.059(4) 0.069(4) -0.013(3) 0.033(3) -0.025(3)
C11 0.051(4) 0.049(4) 0.087(4) -0.015(3) 0.019(3) -0.024(3)
C31 0.067(4) 0.045(4) 0.065(4) 0.002(3) -0.002(3) -0.026(3)
C19 0.059(4) 0.069(4) 0.051(3) -0.035(3) 0.005(3) 0.004(3)
C12 0.058(4) 0.050(4) 0.076(4) -0.019(3) 0.002(3) -0.016(3)
C33 0.045(4) 0.071(5) 0.082(4) -0.018(4) -0.012(3) -0.026(3)
B1 0.041(4) 0.048(4) 0.038(3) -0.001(3) 0.006(3) -0.017(3)
C4 0.103(4) 0.060(3) 0.061(3) -0.019(3) 0.013(3) -0.026(3)
C32 0.066(4) 0.064(5) 0.097(5) -0.031(4) 0.010(4) -0.036(4)
C6 0.073(3) 0.073(4) 0.067(3) -0.014(3) 0.012(3) 0.009(3)
C5 0.112(4) 0.061(4) 0.080(4) -0.022(3) 0.023(3) -0.001(3)

loop_
_atom_type_symbol
_atom_type_description
_atom_type_scat_dispersion_real
_atom_type_scat_dispersion_imag
_atom_type_scat_source
C C 0.0033 0.0016 'International Tables Vol C Tables 4.2.6.8 and 6.1.1.4'
H H 0.0000 0.0000 'International Tables Vol C Tables 4.2.6.8 and 6.1.1.4'
B B 0.0013 0.0007 'International Tables Vol C Tables 4.2.6.8 and 6.1.1.4'
F F 0.0171 0.0103 'International Tables Vol C Tables 4.2.6.8 and 6.1.1.4'
O O 0.0106 0.0060 'International Tables Vol C Tables 4.2.6.8 and 6.1.1.4'

loop_
_geom_angle_atom_site_label_1
_geom_angle_atom_site_label_2
_geom_angle_atom_site_label_3
_geom_angle
C27 O3 B1 123.6(4)
C29 O2 B1 122.5(4)
C33 O1 C30 106.8(4)
C25 C24 C27 122.0(4)
C23 C24 C25 118.4(4)
C23 C24 C27 119.6(4)
C22 C21 C14 120.2(4)
C26 C21 C14 121.0(4)
C26 C21 C22 118.8(4)
C13 C8 C1 120.6(4)
C13 C8 C9 117.9(4)
C9 C8 C1 121.2(4)
C16 C15 C14 122.4(4)
C16 C15 C20 117.9(4)
C20 C15 C14 119.5(4)
C8 C1 C2 115.0(4)
C14 C1 C8 123.0(4)
C14 C1 C2 121.9(4)
C15 C14 C21 115.3(4)
C1 C14 C21 122.3(4)
C1 C14 C15 122.3(4)
C24 C25 H25 120.2
C24 C25 C26 119.7(4)
C26 C25 H25 120.2
C21 C22 H22 120.0
C23 C22 C21 120.0(4)
C23 C22 H22 120.0
C15 C16 H16 119.1
C15 C16 C17 121.9(4)
C17 C16 H16 119.1
C27 C28 H28 120.1
C29 C28 H28 120.1
C29 C28 C27 119.8(5)
C21 C26 C25 121.2(4)
C21 C26 H26 119.4
C25 C26 H26 119.4
O3 C27 C24 115.1(4)
O3 C27 C28 120.2(4)
C28 C27 C24 124.6(4)
C3 C2 C1 121.2(4)
C7 C2 C1 119.8(5)
C7 C2 C3 118.9(5)
O1 C30 C29 118.5(4)
C31 C30 O1 110.4(4)
C31 C30 C29 131.0(5)
O2 C29 C28 121.3(5)
O2 C29 C30 114.8(4)
C28 C29 C30 123.8(5)
C15 C20 H20 119.5
C19 C20 C15 120.9(5)
C19 C20 H20 119.5
C24 C23 C22 121.9(4)
C24 C23 H23 119.1
C22 C23 H23 119.1
C2 C3 H3 119.8
C2 C3 C4 120.4(5)
C4 C3 H3 119.8
C8 C13 H13 119.4
C12 C13 C8 121.3(5)
C12 C13 H13 119.4
C8 C9 H9 120.0
C10 C9 C8 120.0(5)
C10 C9 H9 120.0
C16 C17 H17 120.3
C16 C17 C18 119.5(5)
C18 C17 H17 120.3
C2 C7 H7 119.3
C2 C7 C6 121.3(6)
C6 C7 H7 119.3
C17 C18 H18 120.1
C19 C18 C17 119.8(5)
C19 C18 H18 120.1
C9 C10 H10 119.5
C11 C10 C9 120.9(5)
C11 C10 H10 119.5
C10 C11 H11 120.0
C10 C11 C12 120.0(5)
C12 C11 H11 120.0
C30 C31 H31 127.0
C30 C31 C32 106.1(5)
C32 C31 H31 127.0
C20 C19 H19 120.0
C18 C19 C20 120.0(5)
C18 C19 H19 120.0
C13 C12 C11 120.0(5)
C13 C12 H12 120.0
C11 C12 H12 120.0
O1 C33 H33 125.2
C32 C33 O1 109.5(5)
C32 C33 H33 125.2
F2 B1 O3 108.1(4)
F2 B1 O2 108.5(4)
F1 B1 F2 109.9(4)
F1 B1 O3 108.5(4)
F1 B1 O2 110.3(5)
O2 B1 O3 111.4(4)
C3 C4 H4 121.0
C5 C4 C3 118.0(6)
C5 C4 H4 121.0
C31 C32 H32 126.4
C33 C32 C31 107.1(5)
C33 C32 H32 126.4
C7 C6 H6 120.8
C5 C6 C7 118.5(6)
C5 C6 H6 120.8
C4 C5 H5 118.6
C6 C5 C4 122.7(6)
C6 C5 H5 118.6

loop_
_geom_bond_atom_site_label_1
_geom_bond_atom_site_label_2
_geom_bond_distance
F2 B1 1.386(6)
F1 B1 1.359(7)
O3 C27 1.292(5)
O3 B1 1.475(6)
O2 C29 1.307(6)
O2 B1 1.462(6)
O1 C30 1.353(6)
O1 C33 1.350(6)
C24 C25 1.396(6)
C24 C27 1.459(6)
C24 C23 1.378(6)
C21 C14 1.491(6)
C21 C22 1.389(6)
C21 C26 1.380(6)
C8 C1 1.478(6)
C8 C13 1.384(6)
C8 C9 1.413(6)
C15 C14 1.482(6)
C15 C16 1.371(6)
C15 C20 1.401(6)
C1 C14 1.361(6)
C1 C2 1.507(6)
C25 H25 0.9300
C25 C26 1.396(6)
C22 H22 0.9300
C22 C23 1.380(6)
C16 H16 0.9300
C16 C17 1.379(7)
C28 H28 0.9300
C28 C27 1.388(6)
C28 C29 1.375(6)
C26 H26 0.9300
C2 C3 1.387(6)
C2 C7 1.375(6)
C30 C29 1.430(6)
C30 C31 1.333(6)
C20 H20 0.9300
C20 C19 1.378(7)
C23 H23 0.9300
C3 H3 0.9300
C3 C4 1.394(7)
C13 H13 0.9300
C13 C12 1.375(7)
C9 H9 0.9300
C9 C10 1.375(6)
C17 H17 0.9300
C17 C18 1.389(7)
C7 H7 0.9300
C7 C6 1.388(8)
C18 H18 0.9300
C18 C19 1.378(7)
C10 H10 0.9300
C10 C11 1.364(7)
C11 H11 0.9300
C11 C12 1.379(7)
C31 H31 0.9300
C31 C32 1.405(7)
C19 H19 0.9300
C12 H12 0.9300
C33 H33 0.9300
C33 C32 1.340(8)
C4 H4 0.9300
C4 C5 1.385(8)
C32 H32 0.9300
C6 H6 0.9300
C6 C5 1.347(8)
C5 H5 0.9300
